data_7160995
loop_
_publ_author_name
'Shete, Sanket S.'
'Sathya Sai Saranya, N.'
'Sairam, Kamutam'
'Kandadi, Mounika'
'Reddy, D. Srinivasa'

_publ_section_title
;
 Multigram-scale synthesis of an experimental antibiotic, Lolamicin and
 its intermediate.
;
_journal_issue 7
_journal_name_full 'Organic &amp; biomolecular chemistry'
_journal_page_first 1413
_journal_page_last 1417
_journal_paper_doi 10.1039/d5ob01914a
_journal_volume 24
_journal_year 2026
_chemical_formula_moiety 'C11 H11 I N2 O2'
_chemical_formula_sum 'C11 H11 I N2 O2'
_chemical_formula_weight 330.12
_space_group_crystal_system monoclinic
_space_group_IT_number 14
_space_group_name_Hall '-P 2yn'
_space_group_name_H-M_alt 'P 1 21/n 1'
_atom_sites_solution_hydrogens mixed
_audit_creation_method SHELXL-2019/3
_audit_update_record
;
2025-10-24 deposited with the CCDC.	2026-01-09 downloaded from the CCDC.
;
_cell_angle_alpha 90
_cell_angle_beta 95.037(3)
_cell_angle_gamma 90
_cell_formula_units_Z 12
_cell_length_a 19.0900(17)
_cell_length_b 9.6073(8)
_cell_length_c 20.2257(18)
_cell_measurement_reflns_used 9182
_cell_measurement_temperature 294(2)
_cell_measurement_theta_max 28.204
_cell_measurement_theta_min 2.203
_cell_volume 3695.1(6)
_computing_cell_refinement '<i>SAINT</i> (Bruker, 2019)'
_computing_data_collection '<i>APEX5</i> (Bruker, 2023)'
_computing_data_reduction 'Bruker SAINT'
_computing_molecular_graphics 'Bruker SHELXTL'
_computing_publication_material 'Bruker SHELXTL'
_computing_structure_refinement 'SHELXL-2018/3 (Sheldrick, 2019)'
_computing_structure_solution 'SHELXT 2018/2 (Sheldrick, 2019)'
_diffrn_ambient_temperature 294(2)
_diffrn_detector_area_resol_mean 7.391
_diffrn_measured_fraction_theta_full 0.980
_diffrn_measured_fraction_theta_max 0.976
_diffrn_measurement_device_type 'Bruker D8 VENTURE PHOTON III C14'
_diffrn_measurement_method '\w and \f scans'
_diffrn_radiation_type MoK\a
_diffrn_radiation_wavelength 0.71073
_diffrn_reflns_av_R_equivalents 0.0369
_diffrn_reflns_av_unetI/netI 0.0334
_diffrn_reflns_Laue_measured_fraction_full 0.980
_diffrn_reflns_Laue_measured_fraction_max 0.976
_diffrn_reflns_limit_h_max 25
_diffrn_reflns_limit_h_min -25
_diffrn_reflns_limit_k_max 12
_diffrn_reflns_limit_k_min -12
_diffrn_reflns_limit_l_max 26
_diffrn_reflns_limit_l_min -26
_diffrn_reflns_number 42332
_diffrn_reflns_point_group_measured_fraction_full 0.980
_diffrn_reflns_point_group_measured_fraction_max 0.976
_diffrn_reflns_theta_full 25.242
_diffrn_reflns_theta_max 28.265
_diffrn_reflns_theta_min 2.544
_diffrn_source 'Incoatec I\mS 3.0'
_exptl_absorpt_coefficient_mu 2.587
_exptl_absorpt_correction_T_max 0.7457
_exptl_absorpt_correction_T_min 0.5642
_exptl_absorpt_correction_type multi-scan
_exptl_absorpt_process_details
;
 SADABS 2016/2: Krause, L., Herbst-Irmer, R., Sheldrick G.M. & Stalke D.,
 J. Appl. Cryst. 48 (2015) 3-10
;
_exptl_crystal_colour colourless
_exptl_crystal_density_diffrn 1.780
_exptl_crystal_description block
_exptl_crystal_F_000 1920
_exptl_crystal_size_max 0.220
_exptl_crystal_size_mid 0.180
_exptl_crystal_size_min 0.160
_refine_diff_density_max 0.425
_refine_diff_density_min -0.313
_refine_diff_density_rms 0.053
_refine_ls_extinction_method none
_refine_ls_goodness_of_fit_ref 1.017
_refine_ls_hydrogen_treatment mixed
_refine_ls_matrix_type full
_refine_ls_number_parameters 515
_refine_ls_number_reflns 8926
_refine_ls_number_restraints 123
_refine_ls_restrained_S_all 1.029
_refine_ls_R_factor_all 0.0343
_refine_ls_R_factor_gt 0.0267
_refine_ls_shift/su_max 0.005
_refine_ls_shift/su_mean 0.000
_refine_ls_structure_factor_coef Fsqd
_refine_ls_weighting_details 'w=1/[\s^2^(Fo^2^)+(0.0389P)^2^+0.9082P] where P=(Fo^2^+2Fc^2^)/3'
_refine_ls_weighting_scheme calc
_refine_ls_wR_factor_gt 0.0710
_refine_ls_wR_factor_ref 0.0766
_reflns_Friedel_coverage 0.000
_reflns_number_gt 7385
_reflns_number_total 8926
_reflns_threshold_expression 'I > 2\s(I)'
_cod_data_source_file d5ob01914a2.cif
_cod_data_source_block mo_VA287_0m
_cod_original_sg_symbol_H-M 'P 21/n'
_cod_database_code 7160995
_shelx_shelxl_version_number 2019/3
_shelx_space_group_comment
;
The symmetry employed for this shelxl refinement is uniquely defined
by the following loop, which should always be used as a source of
symmetry information in preference to the above space-group names.
They are only intended as comments.
;
_shelx_estimated_absorpt_t_min 0.600
_shelx_estimated_absorpt_t_max 0.682

loop_
_space_group_symop_operation_xyz
'x, y, z'
'-x+1/2, y+1/2, -z+1/2'
'-x, -y, -z'
'x-1/2, -y-1/2, z-1/2'

loop_
_atom_site_label
_atom_site_type_symbol
_atom_site_fract_x
_atom_site_fract_y
_atom_site_fract_z
_atom_site_U_iso_or_equiv
_atom_site_adp_type
_atom_site_occupancy
_atom_site_site_symmetry_order
_atom_site_calc_flag
_atom_site_refinement_flags_posn
_atom_site_refinement_flags_adp
_atom_site_refinement_flags_occupancy
_atom_site_disorder_assembly
_atom_site_disorder_group
C1A C 0.69292(12) 0.3338(2) 0.63541(12) 0.0578(5) Uani 1 1 d . . . . .
H1A H 0.727375 0.311853 0.607339 0.069 Uiso 1 1 calc R U . . .
C2A C 0.69160(11) 0.2889(2) 0.70015(11) 0.0501(4) Uani 1 1 d . . . . .
C3A C 0.63102(10) 0.34722(18) 0.72252(10) 0.0438(4) Uani 1 1 d . . . . .
C4A C 0.60177(10) 0.34395(18) 0.78780(10) 0.0448(4) Uani 1 1 d . . . . .
C5A C 0.64578(12) 0.3465(2) 0.84608(11) 0.0553(5) Uani 1 1 d . . . . .
H5A H 0.694286 0.342499 0.844586 0.066 Uiso 1 1 calc R U . . .
C6A C 0.61716(14) 0.3550(3) 0.90652(11) 0.0611(5) Uani 1 1 d . . . . .
H6A H 0.646871 0.355712 0.945507 0.073 Uiso 1 1 calc R U . . .
C7A C 0.54545(13) 0.3623(2) 0.91000(11) 0.0577(5) Uani 1 1 d . . . . .
H7A H 0.526881 0.370961 0.950799 0.069 Uiso 1 1 calc R U . . .
C8A C 0.50167(11) 0.3566(2) 0.85208(11) 0.0515(4) Uani 1 1 d . . . . .
C9A C 0.52967(11) 0.3464(2) 0.79096(10) 0.0482(4) Uani 1 1 d . . . . .
H9A H 0.499816 0.341284 0.752148 0.058 Uiso 1 1 calc R U . . .
C10A C 0.39623(14) 0.3726(3) 0.90818(13) 0.0728(7) Uani 1 1 d . . . . .
H10C H 0.346468 0.352925 0.899151 0.087 Uiso 1 1 calc R U . . .
H10D H 0.416028 0.302323 0.938807 0.087 Uiso 1 1 calc R U . . .
C11A C 0.3641(2) 0.6062(4) 0.90403(17) 0.1034(11) Uani 1 1 d . . . . .
H11D H 0.372464 0.605036 0.857910 0.155 Uiso 1 1 calc R U . . .
H11E H 0.377585 0.695084 0.922794 0.155 Uiso 1 1 calc R U . . .
H11F H 0.315103 0.590424 0.908393 0.155 Uiso 1 1 calc R U . . .
N1A N 0.63683(10) 0.4135(2) 0.61967(9) 0.0555(4) Uani 1 1 d . . . . .
H1NA H 0.626(2) 0.457(5) 0.580(2) 0.146(16) Uiso 1 1 d . . . . .
N2A N 0.59884(9) 0.42250(17) 0.67288(8) 0.0488(4) Uani 1 1 d . . . . .
O1A O 0.42912(9) 0.3629(2) 0.84798(8) 0.0716(5) Uani 1 1 d . . . . .
O2A O 0.40411(9) 0.50085(19) 0.93775(8) 0.0681(4) Uani 1 1 d . . . . .
I1A I 0.7576(3) 0.1435(5) 0.74673(13) 0.0797(5) Uani 0.568(15) 1 d . U P A 1
I1D I 0.77194(16) 0.1670(4) 0.74652(17) 0.0670(4) Uani 0.432(15) 1 d . U P A 2
C1B C 0.42399(11) 0.6069(2) 0.70439(10) 0.0566(5) Uani 1 1 d . . . . .
H1B H 0.425628 0.571851 0.747355 0.068 Uiso 1 1 calc R U . . .
C2B C 0.37261(10) 0.6932(2) 0.67489(10) 0.0504(4) Uani 1 1 d . . . . .
C3B C 0.39116(9) 0.7192(2) 0.61110(9) 0.0431(4) Uani 1 1 d . . . . .
C4B C 0.35831(9) 0.8047(2) 0.55698(9) 0.0429(4) Uani 1 1 d . . . . .
C5B C 0.28568(10) 0.8039(2) 0.54210(10) 0.0509(4) Uani 1 1 d . . . . .
H5B H 0.257321 0.747299 0.565814 0.061 Uiso 1 1 calc R U . . .
C6B C 0.25627(11) 0.8880(3) 0.49183(12) 0.0593(5) Uani 1 1 d . . . . .
H6B H 0.207672 0.889593 0.482756 0.071 Uiso 1 1 calc R U . . .
C7B C 0.29746(11) 0.9698(3) 0.45473(11) 0.0586(5) Uani 1 1 d . . . . .
H7B H 0.276783 1.025265 0.420745 0.070 Uiso 1 1 calc R U . . .
C8B C 0.36974(10) 0.9687(2) 0.46842(10) 0.0509(4) Uani 1 1 d D . . . .
C9B C 0.40013(10) 0.8880(2) 0.52011(9) 0.0465(4) Uani 1 1 d . . . . .
H9B H 0.448610 0.889558 0.530165 0.056 Uiso 1 1 calc R U . . .
N1B N 0.47081(9) 0.5824(2) 0.66076(9) 0.0528(4) Uani 1 1 d . . . . .
H1NB H 0.509(2) 0.531(4) 0.6686(19) 0.127(13) Uiso 1 1 d . . . . .
N2B N 0.45164(8) 0.65019(17) 0.60387(8) 0.0456(3) Uani 1 1 d . . . . .
C10B C 0.3924(5) 1.1355(12) 0.3845(5) 0.0768(18) Uani 0.678(5) 1 d D U P B 1
H10A H 0.355233 1.194572 0.398488 0.092 Uiso 0.678(5) 1 calc R U P B 1
H10B H 0.430441 1.195922 0.373545 0.092 Uiso 0.678(5) 1 calc R U P B 1
C11B C 0.4234(4) 1.0139(8) 0.2901(3) 0.1194(18) Uani 0.678(5) 1 d D U P B 1
H11J H 0.403374 0.954037 0.255442 0.179 Uiso 0.678(5) 1 calc R U P B 1
H11K H 0.456507 0.962244 0.318979 0.179 Uiso 0.678(5) 1 calc R U P B 1
H11L H 0.446901 1.090308 0.271006 0.179 Uiso 0.678(5) 1 calc R U P B 1
O1B O 0.4172(5) 1.0517(10) 0.4386(4) 0.0653(16) Uani 0.678(5) 1 d D U P B 1
O2B O 0.36736(18) 1.0673(4) 0.32832(15) 0.0906(10) Uani 0.678(5) 1 d D U P B 1
I1B I 0.28652(9) 0.7614(3) 0.72222(8) 0.0692(3) Uani 0.678(5) 1 d . U P B 1
C10E C 0.3809(10) 1.120(3) 0.3782(11) 0.075(2) Uani 0.322(5) 1 d D U P B 2
H10G H 0.343869 1.073058 0.350632 0.090 Uiso 0.322(5) 1 calc R U P B 2
H10H H 0.360998 1.199237 0.399414 0.090 Uiso 0.322(5) 1 calc R U P B 2
C11E C 0.4596(7) 1.0613(16) 0.3016(7) 0.111(3) Uani 0.322(5) 1 d D U P B 2
H11A H 0.425724 1.044294 0.264600 0.166 Uiso 0.322(5) 1 calc R U P B 2
H11B H 0.467975 0.976853 0.326440 0.166 Uiso 0.322(5) 1 calc R U P B 2
H11C H 0.502856 1.092791 0.285749 0.166 Uiso 0.322(5) 1 calc R U P B 2
O1E O 0.4137(11) 1.026(2) 0.4265(8) 0.062(3) Uani 0.322(5) 1 d D U P B 2
O2E O 0.4348(4) 1.1600(8) 0.3412(4) 0.1035(19) Uani 0.322(5) 1 d D U P B 2
I1E I 0.2937(2) 0.7841(5) 0.7224(2) 0.0736(8) Uani 0.322(5) 1 d . U P B 2
C1C C 0.54096(11) 0.7305(2) 0.44040(11) 0.0523(5) Uani 1 1 d . . . . .
H1C H 0.502764 0.782479 0.422535 0.063 Uiso 1 1 calc R U . . .
C2C C 0.60595(11) 0.7241(2) 0.41577(9) 0.0479(4) Uani 1 1 d . . . . .
C3C C 0.64658(10) 0.6352(2) 0.45806(10) 0.0458(4) Uani 1 1 d . . . . .
C4C C 0.72021(10) 0.5883(2) 0.45824(11) 0.0485(4) Uani 1 1 d . . . . .
C5C C 0.74965(12) 0.5616(2) 0.39906(12) 0.0577(5) Uani 1 1 d . . . . .
H5C H 0.723082 0.574003 0.358711 0.069 Uiso 1 1 calc R U . . .
C6C C 0.81833(13) 0.5166(3) 0.40033(13) 0.0669(6) Uani 1 1 d . . . . .
H6C H 0.837982 0.500469 0.360548 0.080 Uiso 1 1 calc R U . . .
C7C C 0.85826(12) 0.4951(2) 0.45931(14) 0.0647(6) Uani 1 1 d . . . . .
H7C H 0.904412 0.464053 0.459473 0.078 Uiso 1 1 calc R U . . .
C8C C 0.82920(11) 0.5201(2) 0.51844(12) 0.0578(5) Uani 1 1 d . . . . .
C9C C 0.76053(11) 0.5681(2) 0.51783(11) 0.0523(5) Uani 1 1 d . . . . .
H9C H 0.741479 0.586769 0.557657 0.063 Uiso 1 1 calc R U . . .
C10C C 0.93768(13) 0.4856(3) 0.58529(18) 0.0868(9) Uani 1 1 d . . . . .
H10E H 0.957402 0.556520 0.558253 0.104 Uiso 1 1 calc R U . . .
H10F H 0.956128 0.500745 0.630956 0.104 Uiso 1 1 calc R U . . .
C11C C 0.9433(3) 0.2491(4) 0.6104(2) 0.1310(16) Uani 1 1 d . . . . .
H11G H 0.893567 0.246616 0.614038 0.196 Uiso 1 1 calc R U . . .
H11H H 0.967410 0.267816 0.653113 0.196 Uiso 1 1 calc R U . . .
H11I H 0.958488 0.160930 0.594412 0.196 Uiso 1 1 calc R U . . .
N1C N 0.54202(9) 0.65018(19) 0.49393(9) 0.0519(4) Uani 1 1 d D . . . .
H1NC H 0.5107(19) 0.641(4) 0.5243(17) 0.144(16) Uiso 1 1 d D . . . .
N2C N 0.60649(8) 0.59196(18) 0.50574(8) 0.0486(4) Uani 1 1 d . . . . .
O1C O 0.86345(8) 0.5007(2) 0.58060(10) 0.0751(5) Uani 1 1 d . . . . .
O2C O 0.95906(11) 0.3561(2) 0.56501(13) 0.0943(7) Uani 1 1 d . . . . .
I1C I 0.63841(15) 0.8482(3) 0.33890(12) 0.0634(3) Uani 0.575(17) 1 d . U P C 1
I1F I 0.6317(2) 0.8285(6) 0.33394(17) 0.0677(6) Uani 0.425(17) 1 d . U P C 2

loop_
_atom_site_aniso_label
_atom_site_aniso_U_11
_atom_site_aniso_U_22
_atom_site_aniso_U_33
_atom_site_aniso_U_23
_atom_site_aniso_U_13
_atom_site_aniso_U_12
C1A 0.0601(12) 0.0590(12) 0.0568(12) -0.0029(10) 0.0191(10) 0.0105(9)
C2A 0.0514(10) 0.0469(10) 0.0520(11) -0.0022(8) 0.0044(9) 0.0080(8)
C3A 0.0464(9) 0.0431(9) 0.0421(9) -0.0015(7) 0.0048(8) 0.0000(7)
C4A 0.0518(10) 0.0414(9) 0.0415(9) 0.0001(7) 0.0051(8) -0.0001(7)
C5A 0.0551(11) 0.0621(12) 0.0481(11) 0.0003(9) 0.0012(9) 0.0020(9)
C6A 0.0700(14) 0.0714(14) 0.0406(11) 0.0002(9) -0.0022(10) 0.0017(11)
C7A 0.0731(14) 0.0579(12) 0.0432(11) -0.0013(9) 0.0126(10) -0.0027(10)
C8A 0.0551(11) 0.0515(10) 0.0491(11) -0.0046(8) 0.0111(9) -0.0054(8)
C9A 0.0520(10) 0.0504(10) 0.0420(10) -0.0018(8) 0.0037(8) -0.0027(8)
C10A 0.0676(14) 0.0914(18) 0.0634(15) -0.0045(13) 0.0282(12) -0.0162(13)
C11A 0.120(3) 0.114(3) 0.077(2) 0.0182(19) 0.0154(19) 0.041(2)
N1A 0.0609(10) 0.0630(10) 0.0448(9) 0.0051(8) 0.0169(8) 0.0104(8)
N2A 0.0504(8) 0.0557(9) 0.0416(8) 0.0045(7) 0.0114(7) 0.0067(7)
O1A 0.0550(8) 0.1063(13) 0.0557(9) -0.0207(9) 0.0164(7) -0.0125(9)
O2A 0.0757(10) 0.0800(11) 0.0496(8) -0.0030(8) 0.0113(8) 0.0080(9)
I1A 0.0782(11) 0.0766(9) 0.0813(4) -0.0027(5) -0.0101(6) 0.0361(8)
I1D 0.0551(6) 0.0697(6) 0.0748(5) -0.0012(4) -0.0013(4) 0.0173(5)
C1B 0.0589(11) 0.0706(13) 0.0419(10) 0.0094(9) 0.0144(9) 0.0117(10)
C2B 0.0483(10) 0.0645(11) 0.0405(10) 0.0017(9) 0.0161(8) 0.0091(9)
C3B 0.0391(8) 0.0528(10) 0.0387(9) -0.0018(8) 0.0112(7) 0.0023(7)
C4B 0.0418(9) 0.0510(9) 0.0370(9) -0.0050(7) 0.0091(7) 0.0044(7)
C5B 0.0430(9) 0.0638(11) 0.0473(11) -0.0021(9) 0.0111(8) 0.0032(8)
C6B 0.0420(10) 0.0799(14) 0.0558(12) 0.0008(11) 0.0025(9) 0.0069(10)
C7B 0.0547(11) 0.0684(13) 0.0510(12) 0.0084(10) -0.0056(10) 0.0092(10)
C8B 0.0506(10) 0.0580(11) 0.0439(10) 0.0024(8) 0.0032(8) -0.0026(8)
C9B 0.0415(9) 0.0569(10) 0.0413(9) 0.0006(8) 0.0059(7) 0.0006(8)
N1B 0.0484(9) 0.0642(10) 0.0469(9) 0.0085(8) 0.0104(7) 0.0117(8)
N2B 0.0423(8) 0.0547(9) 0.0410(8) 0.0032(6) 0.0104(7) 0.0071(6)
C10B 0.088(3) 0.076(3) 0.063(3) 0.018(2) -0.009(3) -0.020(3)
C11B 0.145(4) 0.117(4) 0.098(3) -0.014(3) 0.023(4) -0.035(3)
O1B 0.0671(19) 0.077(3) 0.051(3) 0.017(2) -0.003(2) -0.0226(19)
O2B 0.108(2) 0.099(2) 0.0632(17) 0.0073(15) -0.0014(16) -0.0221(17)
I1B 0.0591(3) 0.1048(9) 0.0469(3) -0.0006(4) 0.0229(2) 0.0231(4)
C10E 0.087(4) 0.079(5) 0.057(4) 0.020(4) -0.009(4) -0.027(4)
C11E 0.103(5) 0.132(6) 0.097(5) 0.016(5) 0.008(5) -0.031(5)
O1E 0.065(4) 0.078(6) 0.041(4) 0.013(4) -0.008(3) -0.011(4)
O2E 0.110(4) 0.112(4) 0.085(4) 0.035(3) -0.011(3) -0.044(3)
I1E 0.0875(15) 0.0814(8) 0.0586(9) 0.0087(6) 0.0438(9) 0.0247(9)
C1C 0.0489(10) 0.0624(12) 0.0471(11) 0.0009(9) 0.0117(9) 0.0025(9)
C2C 0.0524(10) 0.0550(10) 0.0382(9) 0.0000(8) 0.0156(8) -0.0028(8)
C3C 0.0469(9) 0.0490(9) 0.0437(10) -0.0040(8) 0.0160(8) -0.0043(7)
C4C 0.0467(9) 0.0462(9) 0.0553(11) 0.0003(8) 0.0189(9) -0.0027(8)
C5C 0.0616(12) 0.0588(11) 0.0558(12) 0.0014(10) 0.0219(10) 0.0022(9)
C6C 0.0659(13) 0.0661(13) 0.0743(16) 0.0014(12) 0.0375(12) 0.0069(11)
C7C 0.0500(11) 0.0584(12) 0.0890(18) -0.0003(12) 0.0253(12) 0.0048(9)
C8C 0.0495(10) 0.0512(11) 0.0735(15) -0.0025(10) 0.0109(10) -0.0003(8)
C9C 0.0495(10) 0.0513(10) 0.0582(12) -0.0059(9) 0.0157(9) -0.0009(8)
C10C 0.0548(13) 0.0810(18) 0.122(3) -0.0111(18) -0.0059(15) 0.0065(13)
C11C 0.156(4) 0.085(2) 0.149(4) 0.021(2) -0.004(3) 0.021(2)
N1C 0.0462(8) 0.0633(10) 0.0485(9) 0.0032(8) 0.0171(7) 0.0021(7)
N2C 0.0459(8) 0.0556(9) 0.0462(9) 0.0022(7) 0.0153(7) 0.0008(7)
O1C 0.0567(9) 0.0868(12) 0.0809(12) -0.0078(10) 0.0004(8) 0.0144(8)
O2C 0.0786(13) 0.0838(13) 0.1201(19) -0.0014(12) 0.0059(12) 0.0264(10)
I1C 0.0743(6) 0.0603(5) 0.0600(5) 0.0110(3) 0.0304(5) 0.0014(5)
I1F 0.0724(5) 0.0812(13) 0.0511(5) 0.0204(6) 0.0137(5) -0.0089(7)

loop_
_atom_type_symbol
_atom_type_description
_atom_type_scat_dispersion_real
_atom_type_scat_dispersion_imag
_atom_type_scat_source
C C 0.0033 0.0016 'International Tables Vol C Tables 4.2.6.8 and 6.1.1.4'
H H 0.0000 0.0000 'International Tables Vol C Tables 4.2.6.8 and 6.1.1.4'
N N 0.0061 0.0033 'International Tables Vol C Tables 4.2.6.8 and 6.1.1.4'
O O 0.0106 0.0060 'International Tables Vol C Tables 4.2.6.8 and 6.1.1.4'
I I -0.4742 1.8119 'International Tables Vol C Tables 4.2.6.8 and 6.1.1.4'

loop_
_geom_angle_atom_site_label_1
_geom_angle_atom_site_label_2
_geom_angle_atom_site_label_3
_geom_angle
_geom_angle_site_symmetry_1
_geom_angle_site_symmetry_3
_geom_angle_publ_flag
N1A C1A C2A 108.96(18) . . ?
N1A C1A H1A 125.5 . . ?
C2A C1A H1A 125.5 . . ?
C1A C2A C3A 105.48(18) . . ?
C1A C2A I1A 125.84(19) . . ?
C3A C2A I1A 128.1(2) . . ?
C1A C2A I1D 121.85(17) . . ?
C3A C2A I1D 132.62(18) . . ?
N2A C3A C2A 108.16(17) . . ?
N2A C3A C4A 119.72(16) . . ?
C2A C3A C4A 132.05(18) . . ?
C9A C4A C5A 119.43(19) . . ?
C9A C4A C3A 119.75(18) . . ?
C5A C4A C3A 120.72(19) . . ?
C6A C5A C4A 119.7(2) . . ?
C6A C5A H5A 120.2 . . ?
C4A C5A H5A 120.2 . . ?
C7A C6A C5A 121.2(2) . . ?
C7A C6A H6A 119.4 . . ?
C5A C6A H6A 119.4 . . ?
C6A C7A C8A 119.0(2) . . ?
C6A C7A H7A 120.5 . . ?
C8A C7A H7A 120.5 . . ?
C7A C8A O1A 125.38(19) . . ?
C7A C8A C9A 120.4(2) . . ?
O1A C8A C9A 114.24(19) . . ?
C4A C9A C8A 120.21(19) . . ?
C4A C9A H9A 119.9 . . ?
C8A C9A H9A 119.9 . . ?
O2A C10A O1A 113.1(2) . . ?
O2A C10A H10C 109.0 . . ?
O1A C10A H10C 109.0 . . ?
O2A C10A H10D 109.0 . . ?
O1A C10A H10D 109.0 . . ?
H10C C10A H10D 107.8 . . ?
O2A C11A H11D 109.5 . . ?
O2A C11A H11E 109.5 . . ?
H11D C11A H11E 109.5 . . ?
O2A C11A H11F 109.5 . . ?
H11D C11A H11F 109.5 . . ?
H11E C11A H11F 109.5 . . ?
C1A N1A N2A 108.81(18) . . ?
C1A N1A H1NA 126(3) . . ?
N2A N1A H1NA 126(3) . . ?
C3A N2A N1A 108.59(16) . . ?
C8A O1A C10A 117.86(19) . . ?
C10A O2A C11A 113.6(2) . . ?
N1B C1B C2B 108.23(18) . . ?
N1B C1B H1B 125.9 . . ?
C2B C1B H1B 125.9 . . ?
C1B C2B C3B 106.27(16) . . ?
C1B C2B I1E 125.21(18) . . ?
C3B C2B I1E 127.98(19) . . ?
C1B C2B I1B 123.44(15) . . ?
C3B C2B I1B 130.29(16) . . ?
N2B C3B C2B 107.58(17) . . ?
N2B C3B C4B 120.55(16) . . ?
C2B C3B C4B 131.86(17) . . ?
C9B C4B C5B 119.61(18) . . ?
C9B C4B C3B 119.65(17) . . ?
C5B C4B C3B 120.74(17) . . ?
C6B C5B C4B 119.3(2) . . ?
C6B C5B H5B 120.3 . . ?
C4B C5B H5B 120.3 . . ?
C5B C6B C7B 121.35(19) . . ?
C5B C6B H6B 119.3 . . ?
C7B C6B H6B 119.3 . . ?
C6B C7B C8B 119.6(2) . . ?
C6B C7B H7B 120.2 . . ?
C8B C7B H7B 120.2 . . ?
O1E C8B C7B 122.0(10) . . ?
C7B C8B O1B 126.0(5) . . ?
O1E C8B C9B 117.2(10) . . ?
C7B C8B C9B 119.92(19) . . ?
O1B C8B C9B 113.8(5) . . ?
C8B C9B C4B 120.23(18) . . ?
C8B C9B H9B 119.9 . . ?
C4B C9B H9B 119.9 . . ?
C1B N1B N2B 109.49(17) . . ?
C1B N1B H1NB 125(2) . . ?
N2B N1B H1NB 125(2) . . ?
N1B N2B C3B 108.43(15) . . ?
O2B C10B O1B 116.3(7) . . ?
O2B C10B H10A 108.2 . . ?
O1B C10B H10A 108.2 . . ?
O2B C10B H10B 108.2 . . ?
O1B C10B H10B 108.2 . . ?
H10A C10B H10B 107.4 . . ?
O2B C11B H11J 109.5 . . ?
O2B C11B H11K 109.5 . . ?
H11J C11B H11K 109.5 . . ?
O2B C11B H11L 109.5 . . ?
H11J C11B H11L 109.5 . . ?
H11K C11B H11L 109.5 . . ?
C8B O1B C10B 118.7(8) . . ?
C10B O2B C11B 112.9(6) . . ?
O2E C10E O1E 104.0(14) . . ?
O2E C10E H10G 110.9 . . ?
O1E C10E H10G 110.9 . . ?
O2E C10E H10H 110.9 . . ?
O1E C10E H10H 110.9 . . ?
H10G C10E H10H 109.0 . . ?
O2E C11E H11A 109.5 . . ?
O2E C11E H11B 109.5 . . ?
H11A C11E H11B 109.5 . . ?
O2E C11E H11C 109.5 . . ?
H11A C11E H11C 109.5 . . ?
H11B C11E H11C 109.5 . . ?
C8B O1E C10E 115.0(16) . . ?
C11E O2E C10E 116.2(14) . . ?
N1C C1C C2C 108.57(19) . . ?
N1C C1C H1C 125.7 . . ?
C2C C1C H1C 125.7 . . ?
C1C C2C C3C 106.01(17) . . ?
C1C C2C I1F 124.17(18) . . ?
C3C C2C I1F 129.82(16) . . ?
C1C C2C I1C 125.21(17) . . ?
C3C C2C I1C 128.21(15) . . ?
N2C C3C C2C 107.89(16) . . ?
N2C C3C C4C 120.30(18) . . ?
C2C C3C C4C 131.81(17) . . ?
C9C C4C C5C 119.17(19) . . ?
C9C C4C C3C 120.07(17) . . ?
C5C C4C C3C 120.8(2) . . ?
C6C C5C C4C 119.8(2) . . ?
C6C C5C H5C 120.1 . . ?
C4C C5C H5C 120.1 . . ?
C7C C6C C5C 121.2(2) . . ?
C7C C6C H6C 119.4 . . ?
C5C C6C H6C 119.4 . . ?
C6C C7C C8C 119.4(2) . . ?
C6C C7C H7C 120.3 . . ?
C8C C7C H7C 120.3 . . ?
O1C C8C C7C 124.8(2) . . ?
O1C C8C C9C 115.2(2) . . ?
C7C C8C C9C 120.0(2) . . ?
C4C C9C C8C 120.4(2) . . ?
C4C C9C H9C 119.8 . . ?
C8C C9C H9C 119.8 . . ?
O2C C10C O1C 113.0(2) . . ?
O2C C10C H10E 109.0 . . ?
O1C C10C H10E 109.0 . . ?
O2C C10C H10F 109.0 . . ?
O1C C10C H10F 109.0 . . ?
H10E C10C H10F 107.8 . . ?
O2C C11C H11G 109.5 . . ?
O2C C11C H11H 109.5 . . ?
H11G C11C H11H 109.5 . . ?
O2C C11C H11I 109.5 . . ?
H11G C11C H11I 109.5 . . ?
H11H C11C H11I 109.5 . . ?
C1C N1C N2C 109.43(16) . . ?
C1C N1C H1NC 131(3) . . ?
N2C N1C H1NC 119(3) . . ?
C3C N2C N1C 108.10(16) . . ?
C8C O1C C10C 117.8(2) . . ?
C10C O2C C11C 111.9(3) . . ?

loop_
_geom_bond_atom_site_label_1
_geom_bond_atom_site_label_2
_geom_bond_distance
_geom_bond_site_symmetry_2
_geom_bond_publ_flag
C1A N1A 1.332(3) . ?
C1A C2A 1.381(3) . ?
C1A H1A 0.9300 . ?
C2A C3A 1.396(3) . ?
C2A I1A 2.055(3) . ?
C2A I1D 2.086(3) . ?
C3A N2A 1.342(3) . ?
C3A C4A 1.478(3) . ?
C4A C9A 1.384(3) . ?
C4A C5A 1.386(3) . ?
C5A C6A 1.384(3) . ?
C5A H5A 0.9300 . ?
C6A C7A 1.379(4) . ?
C6A H6A 0.9300 . ?
C7A C8A 1.379(3) . ?
C7A H7A 0.9300 . ?
C8A O1A 1.381(3) . ?
C8A C9A 1.393(3) . ?
C9A H9A 0.9300 . ?
C10A O2A 1.372(3) . ?
C10A O1A 1.421(3) . ?
C10A H10C 0.9700 . ?
C10A H10D 0.9700 . ?
C11A O2A 1.407(4) . ?
C11A H11D 0.9600 . ?
C11A H11E 0.9600 . ?
C11A H11F 0.9600 . ?
N1A N2A 1.352(2) . ?
N1A H1NA 0.92(4) . ?
C1B N1B 1.331(3) . ?
C1B C2B 1.379(3) . ?
C1B H1B 0.9300 . ?
C2B C3B 1.390(3) . ?
C2B I1E 2.053(4) . ?
C2B I1B 2.079(3) . ?
C3B N2B 1.351(2) . ?
C3B C4B 1.465(3) . ?
C4B C9B 1.392(3) . ?
C4B C5B 1.393(3) . ?
C5B C6B 1.379(3) . ?
C5B H5B 0.9300 . ?
C6B C7B 1.379(3) . ?
C6B H6B 0.9300 . ?
C7B C8B 1.383(3) . ?
C7B H7B 0.9300 . ?
C8B O1E 1.363(15) . ?
C8B O1B 1.384(7) . ?
C8B C9B 1.387(3) . ?
C9B H9B 0.9300 . ?
N1B N2B 1.345(2) . ?
N1B H1NB 0.89(4) . ?
C10B O2B 1.362(10) . ?
C10B O1B 1.407(8) . ?
C10B H10A 0.9700 . ?
C10B H10B 0.9700 . ?
C11B O2B 1.466(7) . ?
C11B H11J 0.9600 . ?
C11B H11K 0.9600 . ?
C11B H11L 0.9600 . ?
C10E O2E 1.381(16) . ?
C10E O1E 1.429(16) . ?
C10E H10G 0.9700 . ?
C10E H10H 0.9700 . ?
C11E O2E 1.353(13) . ?
C11E H11A 0.9600 . ?
C11E H11B 0.9600 . ?
C11E H11C 0.9600 . ?
C1C N1C 1.328(3) . ?
C1C C2C 1.378(3) . ?
C1C H1C 0.9300 . ?
C2C C3C 1.395(3) . ?
C2C I1F 2.033(3) . ?
C2C I1C 2.096(3) . ?
C3C N2C 1.348(2) . ?
C3C C4C 1.476(3) . ?
C4C C9C 1.386(3) . ?
C4C C5C 1.390(3) . ?
C5C C6C 1.379(3) . ?
C5C H5C 0.9300 . ?
C6C C7C 1.374(4) . ?
C6C H6C 0.9300 . ?
C7C C8C 1.383(3) . ?
C7C H7C 0.9300 . ?
C8C O1C 1.378(3) . ?
C8C C9C 1.389(3) . ?
C9C H9C 0.9300 . ?
C10C O2C 1.383(4) . ?
C10C O1C 1.419(3) . ?
C10C H10E 0.9700 . ?
C10C H10F 0.9700 . ?
C11C O2C 1.427(5) . ?
C11C H11G 0.9600 . ?
C11C H11H 0.9600 . ?
C11C H11I 0.9600 . ?
N1C N2C 1.354(2) . ?
N1C H1NC 0.898(19) . ?

loop_
_geom_hbond_atom_site_label_D
_geom_hbond_atom_site_label_H
_geom_hbond_atom_site_label_A
_geom_hbond_distance_DH
_geom_hbond_distance_HA
_geom_hbond_distance_DA
_geom_hbond_angle_DHA
_geom_hbond_site_symmetry_A
_geom_hbond_publ_flag
N1A H1NA N2C 0.92(4) 1.99(4) 2.890(3) 167(4) . yes
N1B H1NB N2A 0.89(4) 1.99(4) 2.879(2) 172(4) . yes
N1C H1NC N2B 0.898(19) 2.05(2) 2.932(2) 168(4) . yes

loop_
_geom_torsion_atom_site_label_1
_geom_torsion_atom_site_label_2
_geom_torsion_atom_site_label_3
_geom_torsion_atom_site_label_4
_geom_torsion
_geom_torsion_site_symmetry_1
_geom_torsion_site_symmetry_2
_geom_torsion_site_symmetry_3
_geom_torsion_site_symmetry_4
_geom_torsion_publ_flag
N1A C1A C2A C3A -0.1(3) . . . . ?
N1A C1A C2A I1A 171.6(3) . . . . ?
N1A C1A C2A I1D -177.7(2) . . . . ?
C1A C2A C3A N2A -0.1(2) . . . . ?
I1A C2A C3A N2A -171.5(3) . . . . ?
I1D C2A C3A N2A 177.1(2) . . . . ?
C1A C2A C3A C4A -176.9(2) . . . . ?
I1A C2A C3A C4A 11.6(4) . . . . ?
I1D C2A C3A C4A 0.2(4) . . . . ?
N2A C3A C4A C9A 35.7(3) . . . . ?
C2A C3A C4A C9A -147.8(2) . . . . ?
N2A C3A C4A C5A -140.6(2) . . . . ?
C2A C3A C4A C5A 35.9(3) . . . . ?
C9A C4A C5A C6A -1.6(3) . . . . ?
C3A C4A C5A C6A 174.68(19) . . . . ?
C4A C5A C6A C7A -0.6(3) . . . . ?
C5A C6A C7A C8A 2.1(3) . . . . ?
C6A C7A C8A O1A -179.9(2) . . . . ?
C6A C7A C8A C9A -1.3(3) . . . . ?
C5A C4A C9A C8A 2.4(3) . . . . ?
C3A C4A C9A C8A -173.96(17) . . . . ?
C7A C8A C9A C4A -0.9(3) . . . . ?
O1A C8A C9A C4A 177.83(18) . . . . ?
C2A C1A N1A N2A 0.3(3) . . . . ?
C2A C3A N2A N1A 0.2(2) . . . . ?
C4A C3A N2A N1A 177.52(17) . . . . ?
C1A N1A N2A C3A -0.3(2) . . . . ?
C7A C8A O1A C10A -1.7(3) . . . . ?
C9A C8A O1A C10A 179.6(2) . . . . ?
O2A C10A O1A C8A 72.8(3) . . . . ?
O1A C10A O2A C11A 71.8(3) . . . . ?
N1B C1B C2B C3B 0.0(3) . . . . ?
N1B C1B C2B I1E -172.2(2) . . . . ?
N1B C1B C2B I1B 179.47(18) . . . . ?
C1B C2B C3B N2B -0.1(2) . . . . ?
I1E C2B C3B N2B 171.8(2) . . . . ?
I1B C2B C3B N2B -179.52(19) . . . . ?
C1B C2B C3B C4B -178.7(2) . . . . ?
I1E C2B C3B C4B -6.8(4) . . . . ?
I1B C2B C3B C4B 1.9(4) . . . . ?
N2B C3B C4B C9B -41.2(3) . . . . ?
C2B C3B C4B C9B 137.2(2) . . . . ?
N2B C3B C4B C5B 139.0(2) . . . . ?
C2B C3B C4B C5B -42.6(3) . . . . ?
C9B C4B C5B C6B -1.3(3) . . . . ?
C3B C4B C5B C6B 178.53(19) . . . . ?
C4B C5B C6B C7B 1.9(3) . . . . ?
C5B C6B C7B C8B -0.6(4) . . . . ?
C6B C7B C8B O1E 167.7(10) . . . . ?
C6B C7B C8B O1B -175.4(5) . . . . ?
C6B C7B C8B C9B -1.4(3) . . . . ?
O1E C8B C9B C4B -167.7(9) . . . . ?
C7B C8B C9B C4B 2.0(3) . . . . ?
O1B C8B C9B C4B 176.7(4) . . . . ?
C5B C4B C9B C8B -0.6(3) . . . . ?
C3B C4B C9B C8B 179.55(18) . . . . ?
C2B C1B N1B N2B 0.1(3) . . . . ?
C1B N1B N2B C3B -0.2(2) . . . . ?
C2B C3B N2B N1B 0.2(2) . . . . ?
C4B C3B N2B N1B 178.96(17) . . . . ?
C7B C8B O1B C10B -7.2(9) . . . . ?
C9B C8B O1B C10B 178.5(6) . . . . ?
O2B C10B O1B C8B -65.8(10) . . . . ?
O1B C10B O2B C11B -77.8(9) . . . . ?
C7B C8B O1E C10E 16.6(17) . . . . ?
C9B C8B O1E C10E -174.0(12) . . . . ?
O2E C10E O1E C8B -178.2(16) . . . . ?
O1E C10E O2E C11E 70.0(18) . . . . ?
N1C C1C C2C C3C -0.3(2) . . . . ?
N1C C1C C2C I1F 179.9(3) . . . . ?
N1C C1C C2C I1C -172.2(2) . . . . ?
C1C C2C C3C N2C -0.2(2) . . . . ?
I1F C2C C3C N2C 179.5(3) . . . . ?
I1C C2C C3C N2C 171.3(2) . . . . ?
C1C C2C C3C C4C -179.3(2) . . . . ?
I1F C2C C3C C4C 0.4(4) . . . . ?
I1C C2C C3C C4C -7.8(4) . . . . ?
N2C C3C C4C C9C -35.1(3) . . . . ?
C2C C3C C4C C9C 143.9(2) . . . . ?
N2C C3C C4C C5C 143.8(2) . . . . ?
C2C C3C C4C C5C -37.1(3) . . . . ?
C9C C4C C5C C6C -0.5(3) . . . . ?
C3C C4C C5C C6C -179.4(2) . . . . ?
C4C C5C C6C C7C 1.1(4) . . . . ?
C5C C6C C7C C8C -0.5(4) . . . . ?
C6C C7C C8C O1C 179.0(2) . . . . ?
C6C C7C C8C C9C -0.8(3) . . . . ?
C5C C4C C9C C8C -0.8(3) . . . . ?
C3C C4C C9C C8C 178.15(19) . . . . ?
O1C C8C C9C C4C -178.41(19) . . . . ?
C7C C8C C9C C4C 1.4(3) . . . . ?
C2C C1C N1C N2C 0.7(2) . . . . ?
C2C C3C N2C N1C 0.6(2) . . . . ?
C4C C3C N2C N1C 179.89(17) . . . . ?
C1C N1C N2C C3C -0.8(2) . . . . ?
C7C C8C O1C C10C 15.4(3) . . . . ?
C9C C8C O1C C10C -164.7(2) . . . . ?
O2C C10C O1C C8C -75.6(3) . . . . ?
O1C C10C O2C C11C -69.8(4) . . . . ?
